data_4087592
loop_
_publ_author_name
'Werl\'e, Christophe'
'Karmazin, Lydia'
'Bailly, Corinne'
'Ricard, Louis'
'Djukic, Jean-Pierre'

_publ_section_title
;
 Stabilization of an Electron-Unsaturated Pd(I)--Pd(I) Unit by Double
 Hemichelation
;
_journal_issue 12
_journal_name_full Organometallics
_journal_page_first 3055
_journal_paper_doi 10.1021/acs.organomet.5b00349
_journal_volume 34
_journal_year 2015
_chemical_formula_moiety 'C24 H18 Cr2 O6 Pd2, 2(C6 D6)'
_chemical_formula_sum 'C36 H18 Cr2 D12 O6 Pd2'
_chemical_formula_weight 887.47
_space_group_crystal_system monoclinic
_space_group_IT_number 14
_space_group_name_Hall '-P 2ybc'
_space_group_name_H-M_alt 'P 1 21/c 1'
_atom_sites_solution_hydrogens geom
_audit_creation_method SHELXL-2013
_cell_angle_alpha 90
_cell_angle_beta 100.525(1)
_cell_angle_gamma 90
_cell_formula_units_Z 2
_cell_length_a 8.286(1)
_cell_length_b 11.934(1)
_cell_length_c 16.148(1)
_cell_measurement_reflns_used 4788
_cell_measurement_temperature 150.0(1)
_cell_measurement_theta_max 30.034
_cell_measurement_theta_min 0.998
_cell_volume 1569.9(3)
_computing_cell_refinement 'DENZO (Otwinowski & Minor, 1997) & COLLECT'
_computing_data_collection 'COLLECT (Hooft, R.W.W., 1998)'
_computing_data_reduction 'DENZO & COLLECT'
_computing_molecular_graphics 'PLATON (Spek, 2009)'
_computing_structure_refinement 'SHELXL-2013 (Sheldrick, 2013)'
_computing_structure_solution 'SIR97 (Altomare et al., 1999)'
_diffrn_ambient_temperature 150.0(1)
_diffrn_measured_fraction_theta_full 0.999
_diffrn_measured_fraction_theta_max 0.997
_diffrn_measurement_device_type 'Kappa APEX II'
_diffrn_measurement_method 'phi and omega scans'
_diffrn_radiation_type MoK\a
_diffrn_radiation_wavelength 0.71069
_diffrn_reflns_av_R_equivalents 0.0477
_diffrn_reflns_av_unetI/netI 0.0255
_diffrn_reflns_Laue_measured_fraction_full 0.999
_diffrn_reflns_Laue_measured_fraction_max 0.997
_diffrn_reflns_limit_h_max 11
_diffrn_reflns_limit_h_min -11
_diffrn_reflns_limit_k_max 16
_diffrn_reflns_limit_k_min -16
_diffrn_reflns_limit_l_max 22
_diffrn_reflns_limit_l_min -22
_diffrn_reflns_number 28039
_diffrn_reflns_point_group_measured_fraction_full 0.999
_diffrn_reflns_point_group_measured_fraction_max 0.997
_diffrn_reflns_theta_full 25.240
_diffrn_reflns_theta_max 30.057
_diffrn_reflns_theta_min 2.135
_exptl_absorpt_coefficient_mu 1.848
_exptl_absorpt_correction_T_max 1.08437
_exptl_absorpt_correction_T_min 0.951229
_exptl_absorpt_correction_type multi-scan
_exptl_absorpt_process_details DENZO/SCALEPACK
_exptl_crystal_colour red
_exptl_crystal_density_diffrn 1.877
_exptl_crystal_description block
_exptl_crystal_F_000 868
_exptl_crystal_size_max 0.200
_exptl_crystal_size_mid 0.180
_exptl_crystal_size_min 0.160
_refine_diff_density_max 0.405
_refine_diff_density_min -0.430
_refine_diff_density_rms 0.081
_refine_ls_extinction_method none
_refine_ls_goodness_of_fit_ref 1.178
_refine_ls_hydrogen_treatment constr
_refine_ls_matrix_type full
_refine_ls_number_parameters 315
_refine_ls_number_reflns 4592
_refine_ls_number_restraints 0
_refine_ls_restrained_S_all 1.178
_refine_ls_R_factor_all 0.0458
_refine_ls_R_factor_gt 0.0389
_refine_ls_shift/su_max 0.000
_refine_ls_shift/su_mean 0.000
_refine_ls_structure_factor_coef Fsqd
_refine_ls_weighting_details 'w=1/[\s^2^(Fo^2^)+(0.0224P)^2^+2.3916P] where P=(Fo^2^+2Fc^2^)/3'
_refine_ls_weighting_scheme calc
_refine_ls_wR_factor_gt 0.0813
_refine_ls_wR_factor_ref 0.0843
_reflns_Friedel_coverage 0.000
_reflns_number_gt 4138
_reflns_number_total 4592
_reflns_threshold_expression 'I > 2\s(I)'
_cod_data_source_file om5b00349_si_002.cif
_cod_data_source_block 4
_cod_original_sg_symbol_H-M 'P 21/c'
_cod_database_code 4087592
_shelx_space_group_comment
;
The symmetry employed for this shelxl refinement is uniquely defined
by the following loop, which should always be used as a source of
symmetry information in preference to the above space-group names.
They are only intended as comments.
;
_shelx_estimated_absorpt_t_min 0.709
_shelx_estimated_absorpt_t_max 0.756
_shelxl_version_number 2013-4

loop_
_space_group_symop_operation_xyz
'x, y, z'
'-x, y+1/2, -z+1/2'
'-x, -y, -z'
'x, -y-1/2, z-1/2'

loop_
_atom_site_label
_atom_site_type_symbol
_atom_site_fract_x
_atom_site_fract_y
_atom_site_fract_z
_atom_site_U_iso_or_equiv
_atom_site_adp_type
_atom_site_occupancy
_atom_site_site_symmetry_order
_atom_site_calc_flag
_atom_site_refinement_flags_posn
_atom_site_refinement_flags_adp
_atom_site_refinement_flags_occupancy
_atom_site_disorder_assembly
_atom_site_disorder_group
Pd1 Pd -0.00063(15) 0.11131(8) 0.02181(10) 0.02190(18) Uani 0.652(5) 1 d . . P A 1
C1 C 0.1806(4) -0.1072(3) -0.1043(2) 0.0360(7) Uani 0.652(5) 1 d . . P A 1
H1A H 0.1087 -0.0949 -0.1565 0.043 Uiso 0.652(5) 1 calc R U P A 1
H1B H 0.2223 -0.1802 -0.0900 0.043 Uiso 0.652(5) 1 calc R U P A 1
C2 C 0.2246(6) -0.0192(4) -0.0495(3) 0.0257(10) Uani 0.652(5) 1 d . . P A 1
H2 H 0.2968 -0.0349 0.0020 0.031 Uiso 0.652(5) 1 calc R U P A 1
C3 C 0.1695(5) 0.0948(3) -0.0644(2) 0.0222(8) Uani 0.652(5) 1 d . . P A 1
H3 H 0.0717 0.1062 -0.1045 0.027 Uiso 0.652(5) 1 calc R U P A 1
C4 C 0.2485(7) 0.1922(5) -0.0244(3) 0.0193(9) Uani 0.652(5) 1 d . . P A 1
C5 C 0.3620(9) 0.1928(7) 0.0534(4) 0.0220(13) Uani 0.652(5) 1 d . . P A 1
H5 H 0.3888 0.1241 0.0823 0.026 Uiso 0.652(5) 1 calc R U P A 1
C6 C 0.4345(19) 0.2915(9) 0.0881(11) 0.029(2) Uani 0.652(5) 1 d . . P A 1
H6 H 0.5160 0.2881 0.1378 0.035 Uiso 0.652(5) 1 calc R U P A 1
C7 C 0.3899(14) 0.3948(9) 0.0513(7) 0.0284(19) Uani 0.652(5) 1 d . . P A 1
H7 H 0.4336 0.4621 0.0777 0.034 Uiso 0.652(5) 1 calc R U P A 1
C8 C 0.2778(12) 0.3979(9) -0.0263(6) 0.0264(16) Uani 0.652(5) 1 d . . P A 1
H8 H 0.2511 0.4671 -0.0546 0.032 Uiso 0.652(5) 1 calc R U P A 1
C9 C 0.2073(9) 0.2989(7) -0.0606(5) 0.0227(13) Uani 0.652(5) 1 d . . P A 1
H9 H 0.1275 0.3028 -0.1108 0.027 Uiso 0.652(5) 1 calc R U P A 1
Pd1A Pd 0.0373(3) 0.09284(16) 0.0479(2) 0.0236(4) Uani 0.348(5) 1 d . . P A 2
C1A C 0.1806(4) -0.1072(3) -0.1043(2) 0.0360(7) Uani 0.348(5) 1 d . . P A 2
H1A1 H 0.2404 -0.1595 -0.0662 0.043 Uiso 0.348(5) 1 calc R U P A 2
H1A2 H 0.1245 -0.1316 -0.1579 0.043 Uiso 0.348(5) 1 calc R U P A 2
C2A C 0.1755(12) 0.0008(9) -0.0826(7) 0.029(2) Uani 0.348(5) 1 d . . P A 2
H2A H 0.1133 0.0477 -0.1241 0.034 Uiso 0.348(5) 1 calc R U P A 2
C3A C 0.2476(9) 0.0555(6) -0.0083(5) 0.0256(17) Uani 0.348(5) 1 d . . P A 2
H3A H 0.2757 0.0108 0.0409 0.031 Uiso 0.348(5) 1 calc R U P A 2
C4A C 0.2829(14) 0.1743(12) 0.0003(7) 0.0193(9) Uani 0.348(5) 1 d . . P A 2
C5A C 0.3946(18) 0.2165(14) 0.0735(9) 0.023(3) Uani 0.348(5) 1 d . . P A 2
H5A H 0.4445 0.1644 0.1148 0.028 Uiso 0.348(5) 1 calc R U P A 2
C6A C 0.431(4) 0.3269(18) 0.086(2) 0.031(6) Uani 0.348(5) 1 d . . P A 2
H6A H 0.5062 0.3512 0.1339 0.038 Uiso 0.348(5) 1 calc R U P A 2
C7A C 0.354(2) 0.4064(19) 0.0236(13) 0.034(5) Uani 0.348(5) 1 d . . P A 2
H7A H 0.3759 0.4843 0.0306 0.040 Uiso 0.348(5) 1 calc R U P A 2
C8A C 0.244(2) 0.3657(17) -0.0483(13) 0.037(4) Uani 0.348(5) 1 d . . P A 2
H8A H 0.1954 0.4174 -0.0904 0.044 Uiso 0.348(5) 1 calc R U P A 2
C9A C 0.2054(19) 0.2545(14) -0.0587(10) 0.029(3) Uani 0.348(5) 1 d . . P A 2
H9A H 0.1265 0.2308 -0.1057 0.035 Uiso 0.348(5) 1 calc R U P A 2
Cr2 Cr 0.16150(5) 0.31222(3) 0.06919(2) 0.02121(9) Uani 1 1 d . . . . .
O1 O 0.0943(3) 0.51791(19) 0.16276(15) 0.0449(5) Uani 1 1 d . . . . .
O2 O -0.1985(2) 0.33795(19) -0.00197(15) 0.0381(5) Uani 1 1 d . . . . .
O3 O 0.1279(3) 0.2102(2) 0.23468(13) 0.0421(5) Uani 1 1 d . . . . .
C10 C 0.1220(3) 0.4402(2) 0.12546(18) 0.0304(6) Uani 1 1 d . . . . .
C11 C -0.0634(3) 0.3182(2) 0.02486(17) 0.0293(5) Uani 1 1 d . . . . .
C12 C 0.1371(3) 0.2425(3) 0.16852(18) 0.0312(6) Uani 1 1 d . . . . .
C13 C -0.3981(11) 0.2125(5) -0.1715(5) 0.046(3) Uani 0.57(2) 1 d G . P B 1
D13 D -0.4154 0.2808 -0.1441 0.055 Uiso 0.57(2) 1 calc R U P B 1
C14 C -0.2515(9) 0.1947(7) -0.1998(5) 0.051(3) Uani 0.57(2) 1 d G . P B 1
D14 D -0.1687 0.2507 -0.1918 0.061 Uiso 0.57(2) 1 calc R U P B 1
C15 C -0.2261(7) 0.0948(11) -0.2398(4) 0.052(4) Uani 0.57(2) 1 d G . P B 1
D15 D -0.1260 0.0826 -0.2592 0.062 Uiso 0.57(2) 1 calc R U P B 1
C16 C -0.3473(14) 0.0128(6) -0.2515(4) 0.051(3) Uani 0.57(2) 1 d G . P B 1
D16 D -0.3299 -0.0555 -0.2789 0.061 Uiso 0.57(2) 1 calc R U P B 1
C17 C -0.4938(11) 0.0306(6) -0.2232(4) 0.045(2) Uani 0.57(2) 1 d G . P B 1
D17 D -0.5766 -0.0254 -0.2312 0.054 Uiso 0.57(2) 1 calc R U P B 1
C18 C -0.5192(6) 0.1305(10) -0.1832(4) 0.048(3) Uani 0.57(2) 1 d G . P B 1
D18 D -0.6194 0.1427 -0.1638 0.057 Uiso 0.57(2) 1 calc R U P B 1
C13A C -0.3132(18) 0.2251(5) -0.1892(6) 0.057(4) Uani 0.43(2) 1 d G . P B 2
D13A D -0.2793 0.2994 -0.1736 0.069 Uiso 0.43(2) 1 calc R U P B 2
C14A C -0.2132(7) 0.1560(11) -0.2273(7) 0.046(3) Uani 0.43(2) 1 d G . P B 2
D14A D -0.1109 0.1831 -0.2377 0.055 Uiso 0.43(2) 1 calc R U P B 2
C15A C -0.2627(14) 0.0473(9) -0.2502(5) 0.042(3) Uani 0.43(2) 1 d G . P B 2
D15A D -0.1944 0.0001 -0.2762 0.050 Uiso 0.43(2) 1 calc R U P B 2
C16A C -0.4123(16) 0.0078(5) -0.2349(5) 0.036(3) Uani 0.43(2) 1 d G . P B 2
D16A D -0.4462 -0.0665 -0.2505 0.044 Uiso 0.43(2) 1 calc R U P B 2
C17A C -0.5124(7) 0.0768(11) -0.1968(7) 0.043(4) Uani 0.43(2) 1 d G . P B 2
D17A D -0.6146 0.0498 -0.1864 0.051 Uiso 0.43(2) 1 calc R U P B 2
C18A C -0.4628(17) 0.1855(10) -0.1739(6) 0.052(4) Uani 0.43(2) 1 d G . P B 2
D18A D -0.5312 0.2328 -0.1479 0.063 Uiso 0.43(2) 1 calc R U P B 2

loop_
_atom_site_aniso_label
_atom_site_aniso_U_11
_atom_site_aniso_U_22
_atom_site_aniso_U_33
_atom_site_aniso_U_23
_atom_site_aniso_U_13
_atom_site_aniso_U_12
Pd1 0.0218(3) 0.0226(2) 0.0229(4) -0.0019(2) 0.0082(3) 0.00018(18)
C1 0.0345(14) 0.0336(15) 0.0462(17) -0.0098(13) 0.0239(13) -0.0069(12)
C2 0.023(2) 0.028(2) 0.029(3) 0.005(2) 0.0113(19) 0.0017(17)
C3 0.0227(17) 0.0254(19) 0.0200(17) -0.0004(14) 0.0074(13) -0.0008(14)
C4 0.023(3) 0.024(3) 0.011(3) 0.004(2) 0.005(2) 0.002(2)
C5 0.023(3) 0.024(3) 0.018(4) -0.003(2) 0.002(2) 0.003(2)
C6 0.020(3) 0.035(6) 0.032(4) -0.012(6) 0.004(2) 0.001(5)
C7 0.028(4) 0.029(6) 0.030(4) -0.006(4) 0.011(3) -0.006(3)
C8 0.031(5) 0.026(4) 0.026(5) 0.002(3) 0.015(4) 0.001(3)
C9 0.028(2) 0.021(3) 0.020(2) -0.004(4) 0.0059(17) -0.005(3)
Pd1A 0.0223(5) 0.0243(4) 0.0264(7) -0.0025(5) 0.0102(5) -0.0016(4)
C1A 0.0345(14) 0.0336(15) 0.0462(17) -0.0098(13) 0.0239(13) -0.0069(12)
C2A 0.024(5) 0.036(5) 0.029(5) 0.003(4) 0.016(4) 0.004(4)
C3A 0.024(3) 0.025(4) 0.030(4) 0.000(3) 0.011(3) -0.003(3)
C4A 0.023(3) 0.024(3) 0.011(3) 0.004(2) 0.005(2) 0.002(2)
C5A 0.017(5) 0.041(10) 0.009(5) -0.004(5) -0.004(4) -0.001(5)
C6A 0.026(6) 0.033(11) 0.038(10) -0.028(12) 0.013(6) -0.006(10)
C7A 0.027(10) 0.024(5) 0.056(14) 0.010(11) 0.023(9) 0.002(7)
C8A 0.034(9) 0.056(17) 0.026(9) 0.016(8) 0.015(7) 0.010(8)
C9A 0.028(5) 0.036(8) 0.027(6) -0.011(8) 0.014(4) -0.010(8)
Cr2 0.02225(18) 0.0223(2) 0.01985(18) -0.00028(14) 0.00593(14) -0.00065(14)
O1 0.0526(14) 0.0370(12) 0.0494(13) -0.0162(11) 0.0208(11) -0.0023(10)
O2 0.0277(10) 0.0364(11) 0.0479(13) 0.0018(10) 0.0002(9) 0.0034(8)
O3 0.0547(14) 0.0485(13) 0.0252(10) 0.0066(9) 0.0128(9) 0.0003(11)
C10 0.0288(13) 0.0330(14) 0.0311(13) -0.0032(11) 0.0101(11) -0.0049(11)
C11 0.0292(13) 0.0317(14) 0.0279(13) 0.0002(11) 0.0078(10) -0.0006(11)
C12 0.0305(13) 0.0345(15) 0.0304(13) 0.0025(11) 0.0099(11) 0.0040(11)
C13 0.044(6) 0.044(5) 0.044(4) -0.004(4) -0.007(4) 0.003(4)
C14 0.027(4) 0.074(7) 0.050(5) 0.007(5) -0.001(4) -0.010(4)
C15 0.026(4) 0.093(12) 0.036(3) -0.010(6) 0.005(3) 0.009(5)
C16 0.052(7) 0.057(6) 0.039(5) -0.002(4) -0.004(5) 0.025(6)
C17 0.048(6) 0.057(6) 0.030(4) 0.014(3) 0.008(3) 0.001(4)
C18 0.052(4) 0.066(8) 0.029(3) 0.000(5) 0.018(3) 0.019(5)
C13A 0.059(11) 0.061(7) 0.042(6) 0.003(5) -0.018(7) -0.028(8)
C14A 0.031(5) 0.063(9) 0.041(8) 0.014(6) 0.000(4) -0.003(6)
C15A 0.036(8) 0.045(7) 0.048(7) 0.015(5) 0.016(6) 0.012(5)
C16A 0.045(7) 0.027(4) 0.037(5) 0.004(3) 0.007(5) -0.004(5)
C17A 0.027(4) 0.072(11) 0.035(7) 0.018(6) 0.022(4) 0.003(5)
C18A 0.088(12) 0.034(6) 0.040(6) -0.003(5) 0.025(8) 0.010(7)

loop_
_atom_type_symbol
_atom_type_description
_atom_type_scat_dispersion_real
_atom_type_scat_dispersion_imag
_atom_type_scat_source
C C 0.0033 0.0016 'International Tables Vol C Tables 4.2.6.8 and 6.1.1.4'
H H 0.0000 0.0000 'International Tables Vol C Tables 4.2.6.8 and 6.1.1.4'
O O 0.0106 0.0060 'International Tables Vol C Tables 4.2.6.8 and 6.1.1.4'
Cr Cr 0.3209 0.6236 'International Tables Vol C Tables 4.2.6.8 and 6.1.1.4'
Pd Pd -0.9988 1.0072 'International Tables Vol C Tables 4.2.6.8 and 6.1.1.4'
D D 0.0000 0.0000 'International Tables Vol C Tables 4.2.6.8 and 6.1.1.4'

loop_
_geom_angle_atom_site_label_1
_geom_angle_atom_site_label_2
_geom_angle_atom_site_label_3
_geom_angle
_geom_angle_site_symmetry_1
_geom_angle_site_symmetry_3
C3 Pd1 C1 173.07(13) . 3
C3 Pd1 C2 137.27(16) . 3
C1 Pd1 C2 36.07(15) 3 3
C3 Pd1 C4 34.60(16) . .
C1 Pd1 C4 152.03(15) 3 .
C2 Pd1 C4 171.87(18) 3 .
C3 Pd1 C11 105.21(12) . .
C1 Pd1 C11 80.98(10) 3 .
C2 Pd1 C11 106.91(14) 3 .
C4 Pd1 C11 79.24(14) . .
C3 Pd1 Pd1 73.36(10) . 3
C1 Pd1 Pd1 99.82(9) 3 3
C2 Pd1 Pd1 67.92(12) 3 3
C4 Pd1 Pd1 104.69(13) . 3
C11 Pd1 Pd1 163.79(13) . 3
C3 Pd1 Cr2 85.24(10) . .
C1 Pd1 Cr2 101.61(8) 3 .
C2 Pd1 Cr2 137.13(13) 3 .
C4 Pd1 Cr2 50.93(12) . .
C11 Pd1 Cr2 40.89(6) . .
Pd1 Pd1 Cr2 151.38(7) 3 .
C2 C1 Pd1 75.8(2) . 3
C2 C1 H1A 120.0 . .
Pd1 C1 H1A 99.0 3 .
C2 C1 H1B 120.0 . .
Pd1 C1 H1B 95.1 3 .
H1A C1 H1B 120.0 . .
C1 C2 C3 125.0(5) . .
C1 C2 Pd1 68.2(2) . 3
C3 C2 Pd1 104.1(3) . 3
C1 C2 H2 117.5 . .
C3 C2 H2 117.5 . .
Pd1 C2 H2 98.0 3 .
C4 C3 C2 125.9(4) . .
C4 C3 Pd1 86.2(3) . .
C2 C3 Pd1 101.7(3) . .
C4 C3 H3 117.0 . .
C2 C3 H3 117.0 . .
Pd1 C3 H3 81.4 . .
C9 C4 C5 115.4(6) . .
C9 C4 C3 119.2(5) . .
C5 C4 C3 125.2(6) . .
C9 C4 Cr2 68.2(4) . .
C5 C4 Cr2 69.6(4) . .
C3 C4 Cr2 129.3(3) . .
C9 C4 Pd1 108.6(4) . .
C5 C4 Pd1 100.7(4) . .
C3 C4 Pd1 59.2(2) . .
Cr2 C4 Pd1 70.73(14) . .
C6 C5 C4 121.8(9) . .
C6 C5 Cr2 72.0(7) . .
C4 C5 Cr2 73.7(4) . .
C6 C5 H5 119.1 . .
C4 C5 H5 119.1 . .
Cr2 C5 H5 127.3 . .
C7 C6 C5 121.1(13) . .
C7 C6 Cr2 70.1(7) . .
C5 C6 Cr2 71.8(7) . .
C7 C6 H6 119.5 . .
C5 C6 H6 119.5 . .
Cr2 C6 H6 131.6 . .
C6 C7 C8 118.8(11) . .
C6 C7 Cr2 73.4(8) . .
C8 C7 Cr2 71.8(6) . .
C6 C7 H7 120.6 . .
C8 C7 H7 120.6 . .
Cr2 C7 H7 126.0 . .
C9 C8 C7 119.3(9) . .
C9 C8 Cr2 71.3(5) . .
C7 C8 Cr2 70.7(6) . .
C9 C8 H8 120.3 . .
C7 C8 H8 120.3 . .
Cr2 C8 H8 130.1 . .
C8 C9 C4 123.3(7) . .
C8 C9 Cr2 72.1(5) . .
C4 C9 Cr2 75.1(4) . .
C8 C9 H9 118.3 . .
C4 C9 H9 118.3 . .
Cr2 C9 H9 126.5 . .
C3A Pd1A C1A 172.6(2) . 3
C3A Pd1A C2A 137.4(3) . 3
C1A Pd1A C2A 35.3(3) 3 3
C3A Pd1A C4A 35.3(4) . .
C1A Pd1A C4A 152.1(3) 3 .
C2A Pd1A C4A 172.6(4) 3 .
C3A Pd1A Pd1A 73.0(2) . 3
C1A Pd1A Pd1A 100.59(10) 3 3
C2A Pd1A Pd1A 68.1(2) 3 3
C4A Pd1A Pd1A 104.8(3) . 3
C3A Pd1A Cr2 86.4(2) . .
C1A Pd1A Cr2 100.89(9) 3 .
C2A Pd1A Cr2 136.1(2) 3 .
C4A Pd1A Cr2 51.3(3) . .
Pd1A Pd1A Cr2 150.67(15) 3 .
C3A C2A Pd1A 104.5(5) . 3
C3A C2A H2A 114.9 . .
Pd1A C2A H2A 96.9 3 .
C2A C3A C4A 125.8(8) . .
C2A C3A Pd1A 101.9(5) . .
C4A C3A Pd1A 85.5(6) . .
C2A C3A H3A 117.1 . .
C4A C3A H3A 117.1 . .
Pd1A C3A H3A 81.9 . .
C9A C4A C3A 122.5(11) . .
C9A C4A C5A 117.2(13) . .
C3A C4A C5A 120.3(11) . .
C9A C4A Cr2 70.1(7) . .
C3A C4A Cr2 130.0(7) . .
C5A C4A Cr2 68.4(8) . .
C9A C4A Pd1A 100.1(8) . .
C3A C4A Pd1A 59.2(5) . .
C5A C4A Pd1A 108.6(8) . .
Cr2 C4A Pd1A 71.3(3) . .
C6A C5A C4A 123.1(19) . .
C6A C5A Cr2 71.2(15) . .
C4A C5A Cr2 74.5(8) . .
C6A C5A H5A 118.5 . .
C4A C5A H5A 118.5 . .
Cr2 C5A H5A 128.3 . .
C5A C6A C7A 119(2) . .
C5A C6A Cr2 73.2(14) . .
C7A C6A Cr2 70.0(14) . .
C5A C6A H6A 120.7 . .
C7A C6A H6A 120.7 . .
Cr2 C6A H6A 128.2 . .
C8A C7A C6A 118.6(19) . .
C8A C7A Cr2 72.6(10) . .
C6A C7A Cr2 71.7(14) . .
C8A C7A H7A 120.7 . .
C6A C7A H7A 120.7 . .
Cr2 C7A H7A 126.8 . .
C9A C8A C7A 122.0(16) . .
C9A C8A Cr2 74.1(9) . .
C7A C8A Cr2 69.7(9) . .
C9A C8A H8A 119.0 . .
C7A C8A H8A 119.0 . .
Cr2 C8A H8A 129.9 . .
C8A C9A C4A 120.4(14) . .
C8A C9A Cr2 70.5(9) . .
C4A C9A Cr2 73.8(8) . .
C8A C9A H9A 119.8 . .
C4A C9A H9A 119.8 . .
Cr2 C9A H9A 128.0 . .
C10 Cr2 C12 83.52(13) . .
C10 Cr2 C11 84.42(12) . .
C12 Cr2 C11 95.15(12) . .
C10 Cr2 C7A 86.9(6) . .
C12 Cr2 C7A 136.5(6) . .
C11 Cr2 C7A 126.0(6) . .
C10 Cr2 C7 85.9(3) . .
C12 Cr2 C7 123.2(3) . .
C11 Cr2 C7 138.9(3) . .
C10 Cr2 C9 127.5(3) . .
C12 Cr2 C9 149.0(3) . .
C11 Cr2 C9 88.4(2) . .
C7 Cr2 C9 66.8(3) . .
C10 Cr2 C6A 98.2(6) . .
C12 Cr2 C6A 101.5(8) . .
C11 Cr2 C6A 163.3(8) . .
C7A Cr2 C6A 38.3(8) . .
C10 Cr2 C8 95.8(3) . .
C12 Cr2 C8 160.5(3) . .
C11 Cr2 C8 104.2(3) . .
C7 Cr2 C8 37.5(3) . .
C9 Cr2 C8 36.6(2) . .
C10 Cr2 C8A 107.1(5) . .
C12 Cr2 C8A 165.4(5) . .
C11 Cr2 C8A 95.8(6) . .
C7A Cr2 C8A 37.7(6) . .
C6A Cr2 C8A 67.6(10) . .
C10 Cr2 C5A 129.9(4) . .
C12 Cr2 C5A 88.5(4) . .
C11 Cr2 C5A 145.7(4) . .
C7A Cr2 C5A 66.0(7) . .
C6A Cr2 C5A 35.6(5) . .
C8A Cr2 C5A 77.0(6) . .
C10 Cr2 C5 142.06(19) . .
C12 Cr2 C5 90.8(2) . .
C11 Cr2 C5 133.52(19) . .
C7 Cr2 C5 66.2(4) . .
C9 Cr2 C5 65.5(3) . .
C8 Cr2 C5 77.7(4) . .
C10 Cr2 C6 106.9(3) . .
C12 Cr2 C6 95.7(5) . .
C11 Cr2 C6 165.1(4) . .
C7 Cr2 C6 36.4(4) . .
C9 Cr2 C6 77.1(5) . .
C8 Cr2 C6 65.7(5) . .
C5 Cr2 C6 36.2(3) . .
O1 C10 Cr2 177.3(3) . .
O2 C11 Cr2 170.4(3) . .
O2 C11 Pd1 112.5(2) . .
Cr2 C11 Pd1 77.06(10) . .
O3 C12 Cr2 172.3(3) . .
C14 C13 C18 120.0 . .
C14 C13 D13 120.0 . .
C18 C13 D13 120.0 . .
C13 C14 C15 120.0 . .
C13 C14 D14 120.0 . .
C15 C14 D14 120.0 . .
C16 C15 C14 120.0 . .
C16 C15 D15 120.0 . .
C14 C15 D15 120.0 . .
C15 C16 C17 120.0 . .
C15 C16 D16 120.0 . .
C17 C16 D16 120.0 . .
C18 C17 C16 120.0 . .
C18 C17 D17 120.0 . .
C16 C17 D17 120.0 . .
C17 C18 C13 120.0 . .
C17 C18 D18 120.0 . .
C13 C18 D18 120.0 . .
C14A C13A C18A 120.0 . .
C14A C13A D13A 120.0 . .
C18A C13A D13A 120.0 . .
C15A C14A C13A 120.0 . .
C15A C14A D14A 120.0 . .
C13A C14A D14A 120.0 . .
C16A C15A C14A 120.0 . .
C16A C15A D15A 120.0 . .
C14A C15A D15A 120.0 . .
C17A C16A C15A 120.0 . .
C17A C16A D16A 120.0 . .
C15A C16A D16A 120.0 . .
C18A C17A C16A 120.0 . .
C18A C17A D17A 120.0 . .
C16A C17A D17A 120.0 . .
C17A C18A C13A 120.0 . .
C17A C18A D18A 120.0 . .
C13A C18A D18A 120.0 . .

loop_
_geom_bond_atom_site_label_1
_geom_bond_atom_site_label_2
_geom_bond_distance
_geom_bond_site_symmetry_2
Pd1 C3 2.163(4) .
Pd1 C1 2.175(3) 3
Pd1 C2 2.271(5) 3
Pd1 C4 2.512(5) .
Pd1 C11 2.526(3) .
Pd1 Pd1 2.7489(14) 3
Pd1 Cr2 2.7863(7) .
C1 C2 1.379(6) .
C1 Pd1 2.175(3) 3
C1 H1A 0.9500 .
C1 H1B 0.9500 .
C2 C3 1.441(6) .
C2 Pd1 2.271(5) 3
C2 H2 0.9500 .
C3 C4 1.430(7) .
C3 H3 0.9500 .
C4 C9 1.416(9) .
C4 C5 1.424(7) .
C4 Cr2 2.292(5) .
C5 C6 1.392(11) .
C5 Cr2 2.238(8) .
C5 H5 0.9500 .
C6 C7 1.389(14) .
C6 Cr2 2.241(16) .
C6 H6 0.9500 .
C7 C8 1.418(10) .
C7 Cr2 2.199(12) .
C7 H7 0.9500 .
C8 C9 1.387(8) .
C8 Cr2 2.212(9) .
C8 H8 0.9500 .
C9 Cr2 2.202(7) .
C9 H9 0.9500 .
Pd1A C3A 2.153(7) .
Pd1A C1A 2.173(3) 3
Pd1A C2A 2.244(9) 3
Pd1A C4A 2.500(12) .
Pd1A Pd1A 2.709(2) 3
Pd1A Cr2 2.8110(12) .
C2A C3A 1.401(13) .
C2A Pd1A 2.244(9) 3
C2A H2A 0.9500 .
C3A C4A 1.449(16) .
C3A H3A 0.9500 .
C4A C9A 1.418(16) .
C4A C5A 1.451(15) .
C4A Cr2 2.316(13) .
C5A C6A 1.36(2) .
C5A Cr2 2.234(16) .
C5A H5A 0.9500 .
C6A C7A 1.44(3) .
C6A Cr2 2.21(3) .
C6A H6A 0.9500 .
C7A C8A 1.43(2) .
C7A Cr2 2.19(2) .
C7A H7A 0.9500 .
C8A C9A 1.368(18) .
C8A Cr2 2.224(17) .
C8A H8A 0.9500 .
C9A Cr2 2.268(16) .
C9A H9A 0.9500 .
Cr2 C10 1.837(3) .
Cr2 C12 1.850(3) .
Cr2 C11 1.871(3) .
O1 C10 1.152(3) .
O2 C11 1.149(3) .
O3 C12 1.151(3) .
C13 C14 1.3900 .
C13 C18 1.3900 .
C13 D13 0.9500 .
C14 C15 1.3900 .
C14 D14 0.9500 .
C15 C16 1.3900 .
C15 D15 0.9500 .
C16 C17 1.3900 .
C16 D16 0.9500 .
C17 C18 1.3900 .
C17 D17 0.9500 .
C18 D18 0.9500 .
C13A C14A 1.3900 .
C13A C18A 1.3900 .
C13A D13A 0.9500 .
C14A C15A 1.3900 .
C14A D14A 0.9500 .
C15A C16A 1.3900 .
C15A D15A 0.9500 .
C16A C17A 1.3900 .
C16A D16A 0.9500 .
C17A C18A 1.3900 .
C17A D17A 0.9500 .
C18A D18A 0.9500 .

loop_
_geom_torsion_atom_site_label_1
_geom_torsion_atom_site_label_2
_geom_torsion_atom_site_label_3
_geom_torsion_atom_site_label_4
_geom_torsion
_geom_torsion_site_symmetry_1
Pd1 C1 C2 C3 -92.3(4) 3
C1 C2 C3 C4 -158.8(4) .
Pd1 C2 C3 C4 128.1(4) 3
C1 C2 C3 Pd1 107.4(4) .
Pd1 C2 C3 Pd1 34.3(3) 3
C2 C3 C4 C9 163.0(5) .
Pd1 C3 C4 C9 -95.3(5) .
C2 C3 C4 C5 -20.6(8) .
Pd1 C3 C4 C5 81.1(6) .
C2 C3 C4 Cr2 -112.2(5) .
Pd1 C3 C4 Cr2 -10.5(4) .
C2 C3 C4 Pd1 -101.7(4) .
C9 C4 C5 C6 -3.9(11) .
C3 C4 C5 C6 179.6(9) .
Cr2 C4 C5 C6 -56.0(9) .
Pd1 C4 C5 C6 -120.6(9) .
C9 C4 C5 Cr2 52.1(5) .
C3 C4 C5 Cr2 -124.4(5) .
Pd1 C4 C5 Cr2 -64.6(2) .
C4 C5 C6 C7 4.9(17) .
Cr2 C5 C6 C7 -51.9(11) .
C4 C5 C6 Cr2 56.8(8) .
C5 C6 C7 C8 -4.9(18) .
Cr2 C6 C7 C8 -57.6(9) .
C5 C6 C7 Cr2 52.7(11) .
C6 C7 C8 C9 4.3(14) .
Cr2 C7 C8 C9 -54.1(7) .
C6 C7 C8 Cr2 58.4(10) .
C7 C8 C9 C4 -3.8(12) .
Cr2 C8 C9 C4 -57.6(6) .
C7 C8 C9 Cr2 53.8(8) .
C5 C4 C9 C8 3.5(9) .
C3 C4 C9 C8 -179.9(6) .
Cr2 C4 C9 C8 56.3(6) .
Pd1 C4 C9 C8 115.6(7) .
C5 C4 C9 Cr2 -52.8(5) .
C3 C4 C9 Cr2 123.9(4) .
Pd1 C4 C9 Cr2 59.4(3) .
Pd1A C2A C3A C4A -126.9(8) 3
Pd1A C2A C3A Pd1A -33.8(6) 3
C2A C3A C4A C9A 19.5(15) .
Pd1A C3A C4A C9A -82.0(11) .
C2A C3A C4A C5A -163.9(10) .
Pd1A C3A C4A C5A 94.6(11) .
C2A C3A C4A Cr2 110.0(9) .
Pd1A C3A C4A Cr2 8.4(8) .
C2A C3A C4A Pd1A 101.5(8) .
C9A C4A C5A C6A -2(2) .
C3A C4A C5A C6A -179.2(17) .
Cr2 C4A C5A C6A -54.5(18) .
Pd1A C4A C5A C6A -114.7(18) .
C9A C4A C5A Cr2 52.1(10) .
C3A C4A C5A Cr2 -124.7(10) .
Pd1A C4A C5A Cr2 -60.2(6) .
C4A C5A C6A C7A 1(3) .
Cr2 C5A C6A C7A -55.1(19) .
C4A C5A C6A Cr2 56.0(15) .
C5A C6A C7A C8A -1(3) .
Cr2 C6A C7A C8A -57.4(15) .
C5A C6A C7A Cr2 57(2) .
C6A C7A C8A C9A 2(2) .
Cr2 C7A C8A C9A -54.8(13) .
C6A C7A C8A Cr2 57.0(17) .
C7A C8A C9A C4A -4(2) .
Cr2 C8A C9A C4A -56.6(11) .
C7A C8A C9A Cr2 52.8(13) .
C3A C4A C9A C8A -179.5(12) .
C5A C4A C9A C8A 3.8(17) .
Cr2 C4A C9A C8A 55.0(11) .
Pd1A C4A C9A C8A 120.8(12) .
C3A C4A C9A Cr2 125.5(10) .
C5A C4A C9A Cr2 -51.3(10) .
Pd1A C4A C9A Cr2 65.8(5) .
C10 Cr2 C11 Pd1 -152.02(11) .
C12 Cr2 C11 Pd1 -69.06(11) .
C7A Cr2 C11 Pd1 125.9(7) .
C7 Cr2 C11 Pd1 130.8(5) .
C9 Cr2 C11 Pd1 80.1(2) .
C6A Cr2 C11 Pd1 108(2) .
C8 Cr2 C11 Pd1 113.4(3) .
C8A Cr2 C11 Pd1 101.3(5) .
C5A Cr2 C11 Pd1 25.9(7) .
C5 Cr2 C11 Pd1 26.9(3) .
C6 Cr2 C11 Pd1 67.7(13) .
C18 C13 C14 C15 0.0 .
C13 C14 C15 C16 0.0 .
C14 C15 C16 C17 0.0 .
C15 C16 C17 C18 0.0 .
C16 C17 C18 C13 0.0 .
C14 C13 C18 C17 0.0 .
C18A C13A C14A C15A 0.0 .
C13A C14A C15A C16A 0.0 .
C14A C15A C16A C17A 0.0 .
C15A C16A C17A C18A 0.0 .
C16A C17A C18A C13A 0.0 .
C14A C13A C18A C17A 0.0 .
